data_7223892
loop_
_publ_author_name
'Sui, Lifang'
'Zhang, Xian'
'Tian, Zhangliu'
'Huang, Rongtie'
'Zhang, Hui'
'Cheng, Jinrong'
'Huang, Fu Qiang'

_publ_section_title
;
 Synthesis, Crystal Structure and Physical Properties of FeV4S8 and
 KFe2V8S16
;
_journal_name_full 'RSC Adv.'
_journal_paper_doi 10.1039/C5RA22619H
_journal_year 2016
_chemical_formula_moiety 'Fe1 S8 V4'
_chemical_formula_sum 'Fe S8 V4'
_chemical_formula_weight 516.09
_space_group_crystal_system monoclinic
_space_group_IT_number 12
_space_group_name_Hall '-I 2y'
_space_group_name_H-M_alt 'I 1 2/m 1'
_audit_creation_method SHELXL-2014/7
_audit_update_record
;
2015-10-22 deposited with the CCDC.
2016-01-12 downloaded from the CCDC.
;
_cell_angle_alpha 90
_cell_angle_beta 91.202(5)
_cell_angle_gamma 90
_cell_formula_units_Z 2
_cell_length_a 7.9000(11)
_cell_length_b 6.6425(11)
_cell_length_c 8.0327(11)
_cell_measurement_temperature 293(2)
_cell_volume 421.43(11)
_computing_structure_refinement 'SHELXL-2014/7 (Sheldrick, 2014)'
_diffrn_ambient_temperature 293(2)
_diffrn_measured_fraction_theta_full 1.000
_diffrn_measured_fraction_theta_max 0.998
_diffrn_measurement_device_type 'Bruker D8 Quest'
_diffrn_measurement_method '\w and \f scan'
_diffrn_radiation_type MoK\a
_diffrn_radiation_wavelength 0.71073
_diffrn_reflns_av_R_equivalents 0.0507
_diffrn_reflns_av_unetI/netI 0.0361
_diffrn_reflns_Laue_measured_fraction_full 1.000
_diffrn_reflns_Laue_measured_fraction_max 0.998
_diffrn_reflns_limit_h_max 9
_diffrn_reflns_limit_h_min -9
_diffrn_reflns_limit_k_max 8
_diffrn_reflns_limit_k_min -8
_diffrn_reflns_limit_l_max 9
_diffrn_reflns_limit_l_min -9
_diffrn_reflns_number 2867
_diffrn_reflns_point_group_measured_fraction_full 1.000
_diffrn_reflns_point_group_measured_fraction_max 0.998
_diffrn_reflns_theta_full 25.242
_diffrn_reflns_theta_max 25.640
_diffrn_reflns_theta_min 3.580
_exptl_absorpt_coefficient_mu 7.852
_exptl_absorpt_correction_T_max 0.48
_exptl_absorpt_correction_T_min 0.47
_exptl_absorpt_correction_type multi-scan
_exptl_absorpt_process_details SADABS
_exptl_crystal_colour blue
_exptl_crystal_density_diffrn 4.067
_exptl_crystal_description block
_exptl_crystal_F_000 492
_exptl_crystal_size_max 0.1
_exptl_crystal_size_mid 0.1
_exptl_crystal_size_min 0.1
_refine_diff_density_max 0.619
_refine_diff_density_min -0.771
_refine_diff_density_rms 0.167
_refine_ls_extinction_method none
_refine_ls_goodness_of_fit_ref 1.074
_refine_ls_hydrogen_treatment undef
_refine_ls_matrix_type full
_refine_ls_number_parameters 44
_refine_ls_number_reflns 430
_refine_ls_number_restraints 0
_refine_ls_restrained_S_all 1.074
_refine_ls_R_factor_all 0.0412
_refine_ls_R_factor_gt 0.0308
_refine_ls_shift/su_max 0.000
_refine_ls_shift/su_mean 0.000
_refine_ls_structure_factor_coef Fsqd
_refine_ls_weighting_details 'w=1/[\s^2^(Fo^2^)+(0.0157P)^2^+4.3343P] where P=(Fo^2^+2Fc^2^)/3'
_refine_ls_weighting_scheme calc
_refine_ls_wR_factor_gt 0.0642
_refine_ls_wR_factor_ref 0.0679
_reflns_Friedel_coverage 0.000
_reflns_number_gt 367
_reflns_number_total 430
_reflns_threshold_expression 'I > 2\s(I)'
_cod_data_source_file c5ra22619h2.cif
_cod_data_source_block 1
_cod_depositor_comments
;
 Updating space group information.

 Antanas Vaitkus,
 2018-07-22
;
_cod_original_sg_symbol_H-M 'I 2/m'
_cod_original_formula_sum 'Fe1 S8 V4'
_cod_database_code 7223892
_shelx_space_group_comment
;
The symmetry employed for this shelxl refinement is uniquely defined
by the following loop, which should always be used as a source of
symmetry information in preference to the above space-group names.
They are only intended as comments.
;

loop_
_space_group_symop_id
_space_group_symop_operation_xyz
1 'x, y, z'
2 '-x, y, -z'
3 'x+1/2, y+1/2, z+1/2'
4 '-x+1/2, y+1/2, -z+1/2'
5 '-x, -y, -z'
6 'x, -y, z'
7 '-x+1/2, -y+1/2, -z+1/2'
8 'x+1/2, -y+1/2, z+1/2'

loop_
_atom_site_label
_atom_site_type_symbol
_atom_site_fract_x
_atom_site_fract_y
_atom_site_fract_z
_atom_site_U_iso_or_equiv
_atom_site_adp_type
_atom_site_occupancy
_atom_site_site_symmetry_order
_atom_site_calc_flag
_atom_site_refinement_flags_posn
_atom_site_refinement_flags_adp
_atom_site_refinement_flags_occupancy
Fe1 Fe 0.5000 0.5000 0.0000 0.0064(4) Uani 0.888(5) 4 d S T P
V1 V 0.5000 0.28256(17) 0.5000 0.0098(3) Uani 1 2 d S T P
V2 V 0.74367(14) 0.5000 0.26982(14) 0.0141(4) Uani 1 2 d S T P
S1 S 0.7224(2) 0.5000 0.5564(2) 0.0100(4) Uani 1 2 d S T P
S2 S 0.53708(14) 0.74930(17) 0.20827(13) 0.0106(3) Uani 1 1 d . . .
S3 S 0.80286(19) 0.5000 -0.0254(2) 0.0103(4) Uani 1 2 d S T P
Fe2 Fe 0.7500 0.7500 0.7500 0.034(7) Uani 0.056(2) 2 d S . P

loop_
_atom_site_aniso_label
_atom_site_aniso_U_11
_atom_site_aniso_U_22
_atom_site_aniso_U_33
_atom_site_aniso_U_23
_atom_site_aniso_U_13
_atom_site_aniso_U_12
Fe1 0.0057(8) 0.0070(8) 0.0065(8) 0.000 0.0000(5) 0.000
V1 0.0108(6) 0.0062(6) 0.0122(6) 0.000 -0.0023(4) 0.000
V2 0.0115(6) 0.0186(8) 0.0122(6) 0.000 -0.0033(4) 0.000
S1 0.0101(8) 0.0083(8) 0.0116(8) 0.000 -0.0014(6) 0.000
S2 0.0125(6) 0.0078(6) 0.0116(6) -0.0003(4) 0.0013(5) -0.0006(4)
S3 0.0089(8) 0.0078(8) 0.0141(9) 0.000 0.0007(6) 0.000
Fe2 0.034(13) 0.037(15) 0.031(12) 0.015(10) -0.020(10) -0.020(10)

loop_
_atom_type_symbol
_atom_type_description
_atom_type_scat_dispersion_real
_atom_type_scat_dispersion_imag
_atom_type_scat_source
S S 0.1246 0.1234 'International Tables Vol C Tables 4.2.6.8 and 6.1.1.4'
V V 0.3005 0.5294 'International Tables Vol C Tables 4.2.6.8 and 6.1.1.4'
Fe Fe 0.3463 0.8444 'International Tables Vol C Tables 4.2.6.8 and 6.1.1.4'

loop_
_geom_angle_atom_site_label_1
_geom_angle_atom_site_label_2
_geom_angle_atom_site_label_3
_geom_angle
_geom_angle_site_symmetry_1
_geom_angle_site_symmetry_3
S2 Fe1 S2 91.24(5) 5_665 6_565
S2 Fe1 S2 88.76(5) 5_665 2_655
S2 Fe1 S2 180.0 6_565 2_655
S2 Fe1 S2 180.0 5_665 .
S2 Fe1 S2 88.76(5) 6_565 .
S2 Fe1 S2 91.24(5) 2_655 .
S2 Fe1 S3 92.79(4) 5_665 .
S2 Fe1 S3 87.21(4) 6_565 .
S2 Fe1 S3 92.79(4) 2_655 .
S2 Fe1 S3 87.21(4) . .
S2 Fe1 S3 87.21(4) 5_665 5_665
S2 Fe1 S3 92.79(4) 6_565 5_665
S2 Fe1 S3 87.21(4) 2_655 5_665
S2 Fe1 S3 92.79(4) . 5_665
S3 Fe1 S3 180.0 . 5_665
S1 V1 S1 102.68(7) . 5_666
S1 V1 S2 98.04(5) . 6_565
S1 V1 S2 88.36(5) 5_666 6_565
S1 V1 S2 88.36(5) . 5_666
S1 V1 S2 98.04(5) 5_666 5_666
S2 V1 S2 169.78(8) 6_565 5_666
S1 V1 S3 167.47(5) . 3_445
S1 V1 S3 89.03(4) 5_666 3_445
S2 V1 S3 86.61(5) 6_565 3_445
S2 V1 S3 85.55(5) 5_666 3_445
S1 V1 S3 89.03(4) . 7_655
S1 V1 S3 167.47(5) 5_666 7_655
S2 V1 S3 85.55(5) 6_565 7_655
S2 V1 S3 86.61(5) 5_666 7_655
S3 V1 S3 79.70(7) 3_445 7_655
S1 V2 S2 98.26(5) . 6_565
S1 V2 S2 98.26(5) . .
S2 V2 S2 88.65(7) 6_565 .
S1 V2 S2 89.68(5) . 7_665
S2 V2 S2 171.98(6) 6_565 7_665
S2 V2 S2 91.33(4) . 7_665
S1 V2 S2 89.68(5) . 4_645
S2 V2 S2 91.33(4) 6_565 4_645
S2 V2 S2 171.98(6) . 4_645
S2 V2 S2 87.58(7) 7_665 4_645
S1 V2 S3 173.05(7) . .
S2 V2 S3 86.68(5) 6_565 .
S2 V2 S3 86.68(5) . .
S2 V2 S3 85.32(5) 7_665 .
S2 V2 S3 85.32(5) 4_645 .
S1 Fe2 S1 180.0 7_666 .
S1 Fe2 S2 91.01(5) 7_666 8_565
S1 Fe2 S2 88.99(5) . 8_565
S1 Fe2 S2 88.99(5) 7_666 2_656
S1 Fe2 S2 91.01(5) . 2_656
S2 Fe2 S2 180.0 8_565 2_656
S1 Fe2 S3 91.19(4) 7_666 7_665
S1 Fe2 S3 88.81(4) . 7_665
S2 Fe2 S3 92.53(4) 8_565 7_665
S2 Fe2 S3 87.47(4) 2_656 7_665
S1 Fe2 S3 88.81(4) 7_666 1_556
S1 Fe2 S3 91.19(4) . 1_556
S2 Fe2 S3 87.47(4) 8_565 1_556
S2 Fe2 S3 92.53(4) 2_656 1_556
S3 Fe2 S3 180.0 7_665 1_556

loop_
_geom_bond_atom_site_label_1
_geom_bond_atom_site_label_2
_geom_bond_distance
_geom_bond_site_symmetry_2
Fe1 S2 2.3678(11) 5_665
Fe1 S2 2.3678(11) 6_565
Fe1 S2 2.3678(11) 2_655
Fe1 S2 2.3678(11) .
Fe1 S3 2.4055(16) .
Fe1 S3 2.4055(16) 5_665
V1 S1 2.3121(14) .
V1 S1 2.3121(14) 5_666
V1 S2 2.3772(11) 6_565
V1 S2 2.3772(11) 5_666
V1 S3 2.4447(13) 3_445
V1 S3 2.4447(13) 7_655
V2 S1 2.3114(19) .
V2 S2 2.3699(14) 6_565
V2 S2 2.3699(14) .
V2 S2 2.4065(14) 7_665
V2 S2 2.4065(14) 4_645
V2 S3 2.427(2) .
V2 V1 3.0594(12) 5_666
S1 Fe2 2.2825(11) .
S1 Fe2 2.2825(11) 4_646
S1 V1 2.3121(14) 5_666
S2 Fe2 2.2995(12) 2_656
S2 V1 2.3771(11) 5_666
S2 V2 2.4065(14) 7_665
S3 V1 2.4447(13) 3_554
S3 V1 2.4447(13) 7_655
S3 Fe2 2.4811(12) 4_645
S3 Fe2 2.4811(12) 1_554
Fe2 S1 2.2825(11) 7_666
Fe2 S2 2.2996(12) 8_565
Fe2 S2 2.2996(12) 2_656
Fe2 S3 2.4811(12) 7_665
Fe2 S3 2.4811(12) 1_556
